data_8105361
loop_
_publ_author_name
'Du, Xigang'
'Wang, Chunwei'

_publ_section_title
;
 Crystal structure of bis(6-aminopyridine-2-carboxylato-\k2
 O,N)-copper(II), C12H10O6N4Cu
;
_journal_issue 5
_journal_name_full 'Zeitschrift f\"ur Kristallographie - New Crystal Structures'
_journal_page_first 1007
_journal_page_last 1008
_journal_paper_doi 10.1515/ncrs-2020-0041
_journal_volume 235
_journal_year 2020
_chemical_formula_moiety 'C12 H10 Cu N4 O4'
_chemical_formula_sum 'C12 H10 Cu N4 O4'
_chemical_formula_weight 337.78
_space_group_crystal_system monoclinic
_space_group_IT_number 14
_space_group_name_Hall '-P 2ybc'
_space_group_name_H-M_alt 'P 1 21/c 1'
_atom_sites_solution_hydrogens geom
_atom_sites_solution_primary dual
_cell_angle_alpha 90
_cell_angle_beta 91.060(5)
_cell_angle_gamma 90
_cell_formula_units_Z 2
_cell_length_a 3.7015(2)
_cell_length_b 7.3920(4)
_cell_length_c 21.3535(12)
_cell_measurement_reflns_used 2417
_cell_measurement_temperature 293
_cell_measurement_theta_max 27.7200
_cell_measurement_theta_min 3.9560
_cell_volume 584.16(6)
_computing_cell_refinement 'CrysAlisPro 1.171.39.46 (Rigaku OD, 2018)'
_computing_data_collection 'CrysAlisPro 1.171.39.46 (Rigaku OD, 2018)'
_computing_data_reduction 'CrysAlisPro 1.171.39.46 (Rigaku OD, 2018)'
_computing_molecular_graphics 'Olex2 (Dolomanov et al., 2009)'
_computing_publication_material 'Olex2 (Dolomanov et al., 2009)'
_computing_structure_refinement 'ShelXL (Sheldrick, 2015)'
_computing_structure_solution 'ShelXT (Sheldrick, 2015)'
_diffrn_ambient_temperature 293.0
_diffrn_detector 'CCD plate'
_diffrn_detector_area_resol_mean 8.0584
_diffrn_detector_type EosS2
_diffrn_measured_fraction_theta_full 0.996
_diffrn_measured_fraction_theta_max 0.996
_diffrn_measurement_details
;
List of Runs (angles in degrees, time in seconds):

  # Type    Start    End  Width  t~exp~   \w     \q     \k     \f   Frames
--------------------------------------------------------------------------
  1  \w    -81.00   2.00   1.00   16.56    --  -13.80 -57.00  60.00   83
  2  \w     -2.00  24.00   1.00   16.56    --  -13.80 -99.00 120.00   26
  3  \w    -41.00  31.00   1.00   16.56    --  -13.80  77.00 -60.00   72
  4  \w    -81.00 -31.00   1.00   16.56    --  -13.80 -57.00   0.00   50
  5  \w    -81.00  14.00   1.00   16.56    --  -13.80 -19.00 120.00   95
  6  \w     -5.00  54.00   1.00   16.56    --   14.82 -99.00  60.00   59
;
_diffrn_measurement_device 'four-circle diffractometer'
_diffrn_measurement_device_type 'SuperNova, Single source at offset/far, EosS2'
_diffrn_measurement_method '\w scans'
_diffrn_orient_matrix_type 'CrysAlisPro convention (1999,Acta A55,543-557)'
_diffrn_orient_matrix_UB_11 -0.1808896000
_diffrn_orient_matrix_UB_12 -0.0112102000
_diffrn_orient_matrix_UB_13 0.0096243000
_diffrn_orient_matrix_UB_21 0.0464142000
_diffrn_orient_matrix_UB_22 0.0375922000
_diffrn_orient_matrix_UB_23 0.0296519000
_diffrn_orient_matrix_UB_31 -0.0429152000
_diffrn_orient_matrix_UB_32 0.0875758000
_diffrn_orient_matrix_UB_33 -0.0115038000
_diffrn_radiation_monochromator mirror
_diffrn_radiation_probe x-ray
_diffrn_radiation_type MoK\a
_diffrn_radiation_wavelength 0.71073
_diffrn_reflns_av_R_equivalents 0.0301
_diffrn_reflns_av_unetI/netI 0.0277
_diffrn_reflns_Laue_measured_fraction_full 0.996
_diffrn_reflns_Laue_measured_fraction_max 0.996
_diffrn_reflns_limit_h_max 4
_diffrn_reflns_limit_h_min -4
_diffrn_reflns_limit_k_max 8
_diffrn_reflns_limit_k_min -8
_diffrn_reflns_limit_l_max 25
_diffrn_reflns_limit_l_min -25
_diffrn_reflns_number 4327
_diffrn_reflns_point_group_measured_fraction_full 0.996
_diffrn_reflns_point_group_measured_fraction_max 0.996
_diffrn_reflns_theta_full 25.242
_diffrn_reflns_theta_max 25.500
_diffrn_reflns_theta_min 3.352
_diffrn_source 'micro-focus sealed X-ray tube'
_diffrn_source_type 'SuperNova (Mo) X-ray Source'
_exptl_absorpt_coefficient_mu 1.894
_exptl_absorpt_correction_T_max 1.00000
_exptl_absorpt_correction_T_min 0.47013
_exptl_absorpt_correction_type multi-scan
_exptl_absorpt_process_details
;
CrysAlisPro 1.171.39.46 (Rigaku Oxford Diffraction, 2018)
Empirical absorption correction using spherical harmonics,
 implemented in SCALE3 ABSPACK scaling algorithm.
;
_exptl_crystal_colour green
_exptl_crystal_colour_primary green
_exptl_crystal_density_diffrn 1.920
_exptl_crystal_description block
_exptl_crystal_F_000 342
_exptl_crystal_size_max 0.3
_exptl_crystal_size_mid 0.25
_exptl_crystal_size_min 0.22
_refine_diff_density_max 0.441
_refine_diff_density_min -0.289
_refine_diff_density_rms 0.067
_refine_ls_extinction_coef .
_refine_ls_extinction_method none
_refine_ls_goodness_of_fit_ref 1.122
_refine_ls_hydrogen_treatment constr
_refine_ls_matrix_type full
_refine_ls_number_parameters 97
_refine_ls_number_reflns 1086
_refine_ls_number_restraints 0
_refine_ls_restrained_S_all 1.122
_refine_ls_R_factor_all 0.0355
_refine_ls_R_factor_gt 0.0319
_refine_ls_shift/su_max 0.000
_refine_ls_shift/su_mean 0.000
_refine_ls_structure_factor_coef Fsqd
_refine_ls_weighting_details 'w=1/[\s^2^(Fo^2^)+(0.0290P)^2^+0.7540P] where P=(Fo^2^+2Fc^2^)/3'
_refine_ls_weighting_scheme calc
_refine_ls_wR_factor_gt 0.0750
_refine_ls_wR_factor_ref 0.0769
_reflns_Friedel_coverage 0.000
_reflns_Friedel_fraction_full .
_reflns_Friedel_fraction_max .
_reflns_number_gt 1016
_reflns_number_total 1086
_reflns_threshold_expression 'I > 2\s(I)'
_cod_data_source_file suppl_ncrs-2020-0041_suppl.cif
_cod_data_source_block 20195198
_cod_database_code 8105361
_shelx_space_group_comment
;
The symmetry employed for this shelxl refinement is uniquely defined
by the following loop, which should always be used as a source of
symmetry information in preference to the above space-group names.
They are only intended as comments.
;
_shelx_estimated_absorpt_t_max 0.681
_shelx_estimated_absorpt_t_min 0.600
_reflns_odcompleteness_completeness 99.06
_reflns_odcompleteness_iscentric 1
_reflns_odcompleteness_theta 25.30
_olex2_refinement_description
;
1. Fixed Uiso
 At 1.2 times of:
  All C(H) groups, All N(H,H) groups
2.a Aromatic/amide H refined with riding coordinates:
 C3(H3), C4(H4), C5(H5)
2.b X=CH2 refined with riding coordinates:
 N2(H2A,H2B)
;

loop_
_space_group_symop_operation_xyz
'x, y, z'
'-x, y+1/2, -z+1/2'
'-x, -y, -z'
'x, -y-1/2, z-1/2'

loop_
_atom_site_label
_atom_site_type_symbol
_atom_site_fract_x
_atom_site_fract_y
_atom_site_fract_z
_atom_site_U_iso_or_equiv
_atom_site_adp_type
_atom_site_occupancy
_atom_site_site_symmetry_order
_atom_site_calc_flag
_atom_site_refinement_flags_posn
_atom_site_refinement_flags_adp
_atom_site_refinement_flags_occupancy
_atom_site_disorder_assembly
_atom_site_disorder_group
Cu1 Cu 0.5000 0.5000 0.5000 0.02190(18) Uani 1 2 d S T P . .
O1 O 0.8102(6) 0.6781(3) 0.53906(9) 0.0308(5) Uani 1 1 d . . . . .
O2 O 1.0079(6) 0.7760(3) 0.63203(9) 0.0312(5) Uani 1 1 d . . . . .
N1 N 0.5479(6) 0.3779(3) 0.58390(10) 0.0166(5) Uani 1 1 d . . . . .
N2 N 0.2922(7) 0.0955(3) 0.56337(11) 0.0273(6) Uani 1 1 d . . . . .
H2A H 0.2599 0.1255 0.5248 0.033 Uiso 1 1 calc R . . . .
H2B H 0.2266 -0.0097 0.5761 0.033 Uiso 1 1 calc R . . . .
C1 C 0.8531(7) 0.6635(3) 0.59926(12) 0.0201(6) Uani 1 1 d . . . . .
C2 C 0.7119(7) 0.4909(3) 0.62650(12) 0.0167(5) Uani 1 1 d . . . . .
C3 C 0.7606(7) 0.4500(4) 0.68811(12) 0.0200(6) Uani 1 1 d . . . . .
H3 H 0.8660 0.5328 0.7157 0.024 Uiso 1 1 calc R . . . .
C4 C 0.6477(7) 0.2795(4) 0.70897(12) 0.0214(6) Uani 1 1 d . . . . .
H4 H 0.6745 0.2479 0.7510 0.026 Uiso 1 1 calc R . . . .
C5 C 0.4991(7) 0.1610(4) 0.66742(12) 0.0216(6) Uani 1 1 d . . . . .
H5 H 0.4328 0.0460 0.6806 0.026 Uiso 1 1 calc R . . . .
C6 C 0.4444(7) 0.2123(3) 0.60363(12) 0.0173(5) Uani 1 1 d . . . . .

loop_
_atom_site_aniso_label
_atom_site_aniso_U_11
_atom_site_aniso_U_22
_atom_site_aniso_U_33
_atom_site_aniso_U_23
_atom_site_aniso_U_13
_atom_site_aniso_U_12
Cu1 0.0326(3) 0.0178(3) 0.0151(3) 0.00281(18) -0.0040(2) -0.0119(2)
O1 0.0488(13) 0.0248(11) 0.0185(10) 0.0060(8) -0.0076(9) -0.0206(9)
O2 0.0461(13) 0.0217(10) 0.0255(11) 0.0004(9) -0.0098(10) -0.0148(9)
N1 0.0201(11) 0.0125(11) 0.0170(11) 0.0004(9) -0.0014(9) -0.0039(8)
N2 0.0431(15) 0.0167(12) 0.0218(12) 0.0021(10) -0.0049(11) -0.0125(11)
C1 0.0232(14) 0.0153(13) 0.0216(14) 0.0005(11) -0.0019(11) -0.0024(11)
C2 0.0172(12) 0.0149(13) 0.0181(14) -0.0007(10) 0.0002(10) -0.0017(10)
C3 0.0218(14) 0.0201(13) 0.0179(14) -0.0018(11) -0.0030(11) -0.0018(11)
C4 0.0250(14) 0.0225(14) 0.0166(14) 0.0037(11) -0.0007(11) 0.0023(11)
C5 0.0268(15) 0.0153(13) 0.0229(14) 0.0061(11) 0.0033(11) 0.0006(11)
C6 0.0176(13) 0.0139(12) 0.0204(14) 0.0010(10) 0.0034(10) -0.0001(10)

loop_
_atom_type_symbol
_atom_type_description
_atom_type_scat_dispersion_real
_atom_type_scat_dispersion_imag
_atom_type_scat_source
C C 0.0033 0.0016 'International Tables Vol C Tables 4.2.6.8 and 6.1.1.4'
H H 0.0000 0.0000 'International Tables Vol C Tables 4.2.6.8 and 6.1.1.4'
Cu Cu 0.3201 1.2651 'International Tables Vol C Tables 4.2.6.8 and 6.1.1.4'
N N 0.0061 0.0033 'International Tables Vol C Tables 4.2.6.8 and 6.1.1.4'
O O 0.0106 0.0060 'International Tables Vol C Tables 4.2.6.8 and 6.1.1.4'

loop_
_geom_angle_atom_site_label_1
_geom_angle_atom_site_label_2
_geom_angle_atom_site_label_3
_geom_angle
_geom_angle_site_symmetry_1
_geom_angle_site_symmetry_3
O1 Cu1 O1 180.0 . 3_666
O1 Cu1 N1 96.94(8) 3_666 .
O1 Cu1 N1 83.06(8) . .
O1 Cu1 N1 83.06(8) 3_666 3_666
O1 Cu1 N1 96.94(8) . 3_666
N1 Cu1 N1 180.0 . 3_666
C1 O1 Cu1 115.68(17) . .
C2 N1 Cu1 110.42(16) . .
C6 N1 Cu1 131.54(18) . .
C6 N1 C2 118.0(2) . .
H2A N2 H2B 120.0 . .
C6 N2 H2A 120.0 . .
C6 N2 H2B 120.0 . .
O1 C1 C2 114.7(2) . .
O2 C1 O1 124.0(2) . .
O2 C1 C2 121.3(2) . .
N1 C2 C1 114.5(2) . .
C3 C2 N1 123.9(2) . .
C3 C2 C1 121.6(2) . .
C2 C3 H3 120.9 . .
C2 C3 C4 118.2(2) . .
C4 C3 H3 120.9 . .
C3 C4 H4 120.3 . .
C5 C4 C3 119.5(2) . .
C5 C4 H4 120.3 . .
C4 C5 H5 119.9 . .
C4 C5 C6 120.2(2) . .
C6 C5 H5 119.9 . .
N1 C6 C5 120.2(2) . .
N2 C6 N1 120.2(2) . .
N2 C6 C5 119.6(2) . .

loop_
_geom_bond_atom_site_label_1
_geom_bond_atom_site_label_2
_geom_bond_distance
_geom_bond_site_symmetry_2
Cu1 O1 1.9268(18) .
Cu1 O1 1.9268(18) 3_666
Cu1 N1 2.011(2) .
Cu1 N1 2.011(2) 3_666
O1 C1 1.297(3) .
O2 C1 1.222(3) .
N1 C2 1.369(3) .
N1 C6 1.352(3) .
N2 H2A 0.8600 .
N2 H2B 0.8600 .
N2 C6 1.336(3) .
C1 C2 1.501(4) .
C2 C3 1.359(4) .
C3 H3 0.9300 .
C3 C4 1.403(4) .
C4 H4 0.9300 .
C4 C5 1.356(4) .
C5 H5 0.9300 .
C5 C6 1.425(4) .
